data_1559466
loop_
_publ_author_name
'Gajhede, Michael'
'Hammershoi, Anders'
'Skov, Lars Kobberoe'

_publ_section_title
;
 Cobalt(III) Cage Complexes Linked to 4-Pyridyl: Models for Protein
 Modification
;
_journal_name_full 'Acta Chemica Scandinavica'
_journal_page_first 474
_journal_page_last 481
_journal_paper_doi 10.3891/acta.chem.scand.45-0474
_journal_volume 45
_journal_year 1991
_chemical_formula_moiety 'C21 H40 Co N8, 3(C F3 O3 S), H2 O'
_chemical_formula_sum 'C24 H42 Co F9 N8 O10 S3'
_chemical_formula_weight 928.76
_chemical_name_common
;
1-methy1-8-(4-pyridyl-methylamino)-3,6,10,13,16,19-
hexaazabicyclo[6.6.6]eicocanecobalt(III) tristrifluoromethane 
sulfonate monohydrate ([Co(H3CsarNHCH2py)](O,SCF3)3.H2O)
;
_space_group_IT_number 2
_space_group_name_Hall '-P 1'
_space_group_name_H-M_alt 'P -1'
_symmetry_cell_setting triclinic
_symmetry_Int_Tables_number 2
_symmetry_space_group_name_Hall '-P 1'
_symmetry_space_group_name_H-M 'P -1'
_cell_angle_alpha 67.45(3)
_cell_angle_beta 88.43(4)
_cell_angle_gamma 85.02(4)
_cell_formula_units_Z 2
_cell_length_a 9.035(5)
_cell_length_b 14.171(5)
_cell_length_c 15.170(5)
_cell_volume 1787.0(14)
_diffrn_ambient_temperature 110
_diffrn_radiation_probe x-ray
_diffrn_radiation_type MoK\a
_diffrn_radiation_wavelength 0.71069
_exptl_absorpt_coefficient_mu 0.754
_exptl_crystal_density_diffrn 1.65
_exptl_crystal_F_000 956
_refine_ls_number_reflns 6042
_refine_ls_R_factor_gt 0.060
_refine_ls_wR_factor_gt 0.076
_cod_data_source_file Acta-Chem-Scand-1991-45-474.cif
_cod_data_source_block 1
_cod_database_code 1559466

loop_
_space_group_symop_id
_space_group_symop_operation_xyz
1 x,y,z
2 -x,-y,-z

loop_
_atom_site_label
_atom_site_type_symbol
_atom_site_thermal_displace_type
_atom_site_fract_x
_atom_site_fract_y
_atom_site_fract_z
_atom_site_occupancy
_atom_site_U_iso_or_equiv
_atom_site_calc_flag
_atom_site_refinement_flags
_atom_site_disorder_assembly
_atom_site_disorder_group
Co Co Uiso 0.21964(6) 0.74372(4) 0.24699(3) 1.000 0.0139(1) . . . .
S1 S Uiso 0.75650(10) 0.50235(7) 0.28623(7) 1.000 0.0206(3) . . . .
S2 S Uiso 0.70910(10) 0.73172(8) 0.44788(7) 1.000 0.0201(3) . . . .
S3 S Uiso 0.28950(10) 1.15436(8) 0.06967(8) 1.000 0.0255(3) . . . .
N1 N Uiso 0.3138(4) 0.8714(3) 0.2239(2) 1.000 0.0201(9) . . . .
F1 F Uiso 0.8983(4) 0.4290(2) 0.1706(2) 1.000 0.0517(9) . . . .
N2 N Uiso 0.0322(4) 0.7989(2) 0.2852(2) 1.000 0.0184(8) . . . .
F2 F Uiso 0.6881(4) 0.5139(3) 0.1155(2) 1.000 0.0664(10) . . . .
N3 N Uiso 0.2955(4) 0.6847(3) 0.3779(2) 1.000 0.0198(9) . . . .
F3 F Uiso 0.6949(4) 0.3621(2) 0.2234(3) 1.000 0.0709(11) . . . .
N4 N Uiso 0.4054(4) 0.6936(3) 0.2047(2) 1.000 0.0215(9) . . . .
N5 N Uiso 0.1388(4) 0.8018(3) 0.1168(2) 1.000 0.0206(9) . . . .
N6 N Uiso 0.1329(4) 0.6141(3) 0.2735(2) 1.000 0.0212(9) . . . .
N7 N Uiso 0.1972(4) 0.9054(3) 0.4474(3) 1.000 0.0275(10) . . . .
N8 N Uiso 0.2116(5) 0.8939(3) 0.7878(3) 1.000 0.0327(10) . . . .
O1 O Uiso 0.6000(3) 0.5143(2) 0.3064(2) 1.000 0.0310(9) . . . .
C1 C Uiso 0.1998(4) 0.8544(3) 0.3802(3) 1.000 0.0195(10) . . . .
O2 O Uiso 0.8440(4) 0.4267(3) 0.3623(2) 1.000 0.0386(10) . . . .
C2 C Uiso 0.2350(5) 0.6329(3) 0.1135(3) 1.000 0.0227(10) . . . .
O3 O Uiso 0.8239(4) 0.5982(2) 0.2393(2) 1.000 0.0314(9) . . . .
C3 C Uiso 0.3315(4) 0.8913(3) 0.3120(3) 1.000 0.0194(10) . . . .
C4 C Uiso 0.0551(4) 0.8795(3) 0.3218(3) 1.000 0.0180(9) . . . .
C5 C Uiso 0.2259(4) 0.7378(3) 0.4376(3) 1.000 0.0198(10) . . . .
C6 C Uiso 0.4569(4) 0.8703(3) 0.1706(3) 1.000 0.0233(10) . . . .
C7 C Uiso -0.0770(4) 0.8312(3) 0.2038(3) 1.000 0.0200(10) . . . .
C8 C Uiso 0.2809(5) 0.5710(3) 0.4182(3) 1.000 0.0223(10) . . . .
C9 C Uiso 0.5235(4) 0.7626(3) 0.2018(3) 1.000 0.0225(10) . . . .
C10 C Uiso 0.1400(5) 0.5527(3) 0.3800(3) 1.000 0.0233(10) . . . .
C11 C Uiso 0.0066(4) 0.8747(3) 0.1125(3) 1.000 0.0205(10) . . . .
C12 C Uiso 0.2009(5) 0.5571(3) 0.2159(3) 1.000 0.0251(10) . . . .
C13 C Uiso 0.3861(5) 0.6762(3) 0.1149(3) 1.000 0.0255(11) . . . .
C14 C Uiso 0.1125(5) 0.7222(3) 0.0792(3) 1.000 0.0246(10) . . . .
C15 C Uiso 0.2430(6) 0.5768(4) 0.0455(3) 1.000 0.0329(13) . . . .
C16 C Uiso 0.0919(6) 0.8735(4) 0.5242(4) 0.800 0.0275(11) . . . .
C16' C Uiso 0.304(2) 0.922(2) 0.4890(10) 0.200 0.0253 . . . .
C17 C Uiso 0.1390(5) 0.8804(3) 0.6197(3) 0.800 0.0298(10) . . . .
C17' C Uiso 0.207(2) 0.913(2) 0.5910(10) 0.200 0.0253 . . . .
C18 C Uiso 0.0524(7) 0.8378(4) 0.6966(4) 1.000 0.0291(13) . . . .
C19 C Uiso 0.0911(7) 0.8450(5) 0.7799(4) 0.800 0.0342(13) . . . .
C19' C Uiso 0.122(2) 0.869(2) 0.7280(10) 0.200 0.0253 . . . .
C20 C Uiso 0.2929(7) 0.9307(4) 0.7129(4) 0.800 0.0329(13) . . . .
C20' C Uiso 0.342(2) 0.942(2) 0.7300(10) 0.200 0.0253 . . . .
C21 C Uiso 0.2612(6) 0.9272(4) 0.6250(4) 0.800 0.0267(11) . . . .
C21' C Uiso 0.368(2) 0.948(2) 0.6370(10) 0.200 0.0253 . . . .
F4 F Uiso 0.6976(5) 0.6739(3) 0.6334(2) 1.000 0.0652(11) . . . .
F5 F Uiso 0.5349(4) 0.7985(3) 0.5540(3) 1.000 0.0747(13) . . . .
F6 F Uiso 0.7600(5) 0.8247(3) 0.5613(2) 1.000 0.0747(13) . . . .
O4 O Uiso 0.5949(3) 0.6646(2) 0.4530(2) 1.000 0.0350(9) . . . .
O5 O Uiso 0.6908(3) 0.8314(2) 0.3718(2) 1.000 0.0291(9) . . . .
O6 O Uiso 0.8586(3) 0.6830(2) 0.4589(2) 1.000 0.0327(9) . . . .
C22 C Uiso 0.7595(6) 0.4483(4) 0.1954(4) 1.000 0.0418(13) . . . .
F7 F Uiso 0.4176(4) 1.2976(3) 0.1011(3) 1.000 0.0673(11) . . . .
F8 F Uiso 0.1875(5) 1.2923(2) 0.1359(3) 1.000 0.0730(11) . . . .
F9 F Uiso 0.3403(6) 1.1767(3) 0.2288(3) 1.000 0.0912(13) . . . .
O7 O Uiso 0.2437(4) 1.2266(3) -0.0226(2) 1.000 0.0427(10) . . . .
O8 O Uiso 0.1792(4) 1.0854(2) 0.1210(2) 1.000 0.0303(9) . . . .
O9 O Uiso 0.4354(4) 1.1052(3) 0.0747(4) 1.000 0.0608(13) . . . .
C23 C Uiso 0.6777(7) 0.7584(4) 0.5548(4) 1.000 0.0431(13) . . . .
O10 O Uiso 0.2673(4) 0.9376(2) 0.9473(2) 1.000 0.0318(9) . . . .
C24 C Uiso 0.3095(8) 1.2346(4) 0.1365(4) 1.000 0.0519(13) . . . .

loop_
_atom_type_symbol
_atom_type_description
_atom_type_scat_dispersion_real
_atom_type_scat_dispersion_imag
_atom_type_scat_source
C C 0.0033 0.0016 ' International Tables Vol C Tables 4.2.6.8 and 6.1.1.4'
Co Co 0.3494 0.9721 ' International Tables Vol C Tables 4.2.6.8 and 6.1.1.4'
F F 0.0171 0.0103 ' International Tables Vol C Tables 4.2.6.8 and 6.1.1.4'
N N 0.0061 0.0033 ' International Tables Vol C Tables 4.2.6.8 and 6.1.1.4'
O O 0.0106 0.0060 ' International Tables Vol C Tables 4.2.6.8 and 6.1.1.4'
S S 0.1246 0.1234 ' International Tables Vol C Tables 4.2.6.8 and 6.1.1.4'

loop_
_geom_angle_atom_site_label_1
_geom_angle_atom_site_label_2
_geom_angle_atom_site_label_3
_geom_angle
_geom_angle_site_symmetry_1
_geom_angle_site_symmetry_2
_geom_angle_site_symmetry_3
_geom_angle_publ_flag
N1 Co N2 91.63(15) . . . yes
N1 Co N3 90.74(16) . . . yes
N1 Co N4 87.06(17) . . . yes
N1 Co N5 90.21(16) . . . yes
N1 Co N6 177.66(15) . . . yes
N2 Co N3 92.47(15) . . . yes
N2 Co N4 177.85(14) . . . yes
N2 Co N5 86.50(15) . . . yes
N2 Co N6 89.67(15) . . . yes
N3 Co N4 89.24(15) . . . yes
N3 Co N5 178.61(15) . . . yes
N3 Co N6 87.26(16) . . . yes
N4 Co N5 91.81(15) . . . yes
N4 Co N6 91.70(17) . . . yes
N5 Co N6 91.81(16) . . . yes
O3 S1 C22 103.5(2) . . . yes
O2 S1 C22 103.4(3) . . . yes
O1 S1 O3 114.2(2) . . . yes
O1 S1 C22 103.7(2) . . . yes
O1 S1 O2 115.42(19) . . . yes
O2 S1 O3 114.5(2) . . . yes
O5 S2 O6 114.49(17) . . . yes
O5 S2 C23 103.7(2) . . . yes
O4 S2 C23 102.8(2) . . . yes
O6 S2 C23 104.6(2) . . . yes
O4 S2 O5 115.04(17) . . . yes
O4 S2 O6 114.24(19) . . . yes
O9 S3 C24 102.5(3) . . . yes
O7 S3 O8 114.9(2) . . . yes
O7 S3 O9 115.3(3) . . . yes
O8 S3 C24 105.0(2) . . . yes
O7 S3 C24 103.1(3) . . . yes
O8 S3 O9 113.9(3) . . . yes
Co N1 C3 113.0(2) . . . yes
C3 N1 C6 113.7(3) . . . yes
Co N1 C6 109.0(3) . . . yes
C4 N2 C7 114.5(3) . . . yes
Co N2 C4 112.4(3) . . . yes
Co N2 C7 108.7(2) . . . yes
Co N3 C5 112.2(3) . . . yes
C5 N3 C8 113.7(3) . . . yes
Co N3 C8 109.2(3) . . . yes
C9 N4 C13 115.2(3) . . . yes
Co N4 C13 112.3(3) . . . yes
Co N4 C9 109.0(3) . . . yes
C11 N5 C14 114.7(3) . . . yes
Co N5 C11 109.2(2) . . . yes
Co N5 C14 112.8(3) . . . yes
Co N6 C10 108.6(3) . . . yes
C10 N6 C12 113.6(4) . . . yes
Co N6 C12 112.7(3) . . . yes
C1 N7 C16 116.7(4) . . . yes
C1 N7 C16' 128.8(11) . . . yes
C19' N8 C20' 107.0(10) . . . yes
C19 N8 C20 117.2(5) . . . yes
C3 C1 C4 109.4(3) . . . no
N7 C1 C4 112.1(3) . . . yes
N7 C1 C5 107.9(4) . . . yes
N7 C1 C3 107.6(3) . . . yes
C4 C1 C5 110.5(3) . . . no
C3 C1 C5 109.4(3) . . . no
C12 C2 C14 110.3(4) . . . no
C13 C2 C15 109.6(4) . . . no
C12 C2 C13 108.8(3) . . . no
C14 C2 C15 109.3(4) . . . no
C13 C2 C14 109.2(4) . . . no
C12 C2 C15 109.6(4) . . . no
N1 C3 C1 110.8(3) . . . yes
N2 C4 C1 111.1(3) . . . yes
N3 C5 C1 111.3(3) . . . yes
N1 C6 C9 108.7(3) . . . yes
N2 C7 C11 108.2(3) . . . yes
N3 C8 C10 107.9(4) . . . yes
N4 C9 C6 109.5(3) . . . yes
N6 C10 C8 108.6(4) . . . yes
N5 C11 C7 108.0(3) . . . yes
N6 C12 C2 110.3(4) . . . yes
N4 C13 C2 111.1(3) . . . yes
N5 C14 C2 110.9(4) . . . yes
N7 C16 C17 115.9(4) . . . yes
N7 C16' C17' 95.5(12) . . . yes
C16 C17 C21 121.3(4) . . . no
C18 C17 C21 121.6(5) . . . no
C16 C17 C18 117.0(5) . . . no
C17 C18 C19 117.5(6) . . . no
N8 C19 C18 122.8(5) . . . yes
N8 C19' C18 168(2) . . . yes
N8 C20 C21 123.8(6) . . . yes
N8 C20' C21' 123.2(18) . . . yes
C17 C21 C20 117.1(5) . . . no
F1 C22 F3 107.4(5) . . . yes
F2 C22 F3 107.1(5) . . . yes
S1 C22 F1 111.4(4) . . . yes
S1 C22 F2 110.9(4) . . . yes
S1 C22 F3 112.6(4) . . . yes
F1 C22 F2 107.2(4) . . . yes
F5 C23 F6 106.0(5) . . . yes
S2 C23 F4 111.8(4) . . . yes
S2 C23 F5 108.9(4) . . . yes
S2 C23 F6 113.8(4) . . . yes
F4 C23 F5 108.0(5) . . . yes
F4 C23 F6 108.0(5) . . . yes
S3 C24 F7 111.6(4) . . . yes
S3 C24 F8 112.5(5) . . . yes
S3 C24 F9 110.6(4) . . . yes
F7 C24 F8 107.0(5) . . . yes
F7 C24 F9 108.7(6) . . . yes
F8 C24 F9 106.2(5) . . . yes

loop_
_geom_bond_atom_site_label_1
_geom_bond_atom_site_label_2
_geom_bond_distance
_geom_bond_site_symmetry_1
_geom_bond_site_symmetry_2
_geom_bond_publ_flag
Co N1 1.971(4) . . yes
Co N2 1.970(4) . . yes
Co N3 1.953(3) . . yes
Co N4 1.954(4) . . yes
Co N5 1.959(3) . . yes
Co N6 1.954(4) . . yes
S1 O2 1.435(4) . . yes
S1 O3 1.449(3) . . yes
S1 C22 1.814(6) . . yes
S1 O1 1.448(3) . . yes
S2 O6 1.446(3) . . yes
S2 C23 1.811(6) . . yes
S2 O4 1.444(3) . . yes
S2 O5 1.440(3) . . yes
S3 C24 1.812(6) . . yes
S3 O9 1.426(4) . . yes
S3 O7 1.428(3) . . yes
S3 O8 1.448(4) . . yes
N1 C6 1.508(5) . . yes
N1 C3 1.483(6) . . yes
F1 C22 1.335(7) . . yes
N2 C4 1.480(5) . . yes
F2 C22 1.351(7) . . yes
N2 C7 1.504(5) . . yes
N3 C5 1.480(6) . . yes
F3 C22 1.314(7) . . yes
N3 C8 1.505(6) . . yes
N4 C9 1.497(6) . . yes
N4 C13 1.492(6) . . yes
N5 C14 1.484(6) . . yes
N5 C11 1.496(6) . . yes
N6 C10 1.513(5) . . yes
N6 C12 1.490(6) . . yes
N7 C1 1.457(6) . . yes
N7 C16 1.441(7) . . yes
N7 C16' 1.25(2) . . yes
N8 C20 1.292(7) . . yes
N8 C20' 1.499(19) . . yes
N8 C19 1.372(8) . . yes
N8 C19' 1.39(2) . . yes
C1 C4 1.537(5) . . no
C1 C3 1.545(6) . . no
C1 C5 1.544(6) . . no
C2 C13 1.549(6) . . no
C2 C15 1.522(7) . . no
C2 C12 1.554(6) . . no
C2 C14 1.543(6) . . no
C6 C9 1.489(6) . . no
C7 C11 1.496(6) . . no
C8 C10 1.496(6) . . no
C16 C17 1.562(7) . . no
C16' C17' 1.72(2) . . no
C17 C21 1.356(7) . . no
C17 C18 1.353(7) . . no
C18 C19' 1.02(2) . . no
C18 C19 1.363(8) . . no
C20 C21 1.392(8) . . no
C20' C21' 1.40(2) . . no
F4 C23 1.329(7) . . yes
F5 C23 1.362(7) . . yes
F6 C23 1.281(8) . . yes
F7 C24 1.340(8) . . yes
F8 C24 1.312(8) . . yes
F9 C24 1.346(7) . . yes

loop_
_geom_torsion_atom_site_label_1
_geom_torsion_atom_site_label_2
_geom_torsion_atom_site_label_3
_geom_torsion_atom_site_label_4
_geom_torsion
_geom_torsion_site_symmetry_1
_geom_torsion_site_symmetry_2
_geom_torsion_site_symmetry_3
_geom_torsion_site_symmetry_4
_geom_torsion_publ_flag
N2 Co N1 C3 65.1(3) . . . . no
N2 Co N1 C6 -167.5(2) . . . . no
N3 Co N1 C3 -27.4(3) . . . . no
N3 Co N1 C6 100.1(3) . . . . no
N4 Co N1 C3 -116.6(3) . . . . no
N4 Co N1 C6 10.9(2) . . . . no
N5 Co N1 C3 151.6(3) . . . . no
N5 Co N1 C6 -81.0(3) . . . . no
N1 Co N2 C4 -25.2(3) . . . . no
N1 Co N2 C7 102.6(3) . . . . no
N3 Co N2 C4 65.6(3) . . . . no
N3 Co N2 C7 -166.6(3) . . . . no
N5 Co N2 C4 -115.3(3) . . . . no
N5 Co N2 C7 12.5(3) . . . . no
N6 Co N2 C4 152.8(3) . . . . no
N6 Co N2 C7 -79.4(3) . . . . no
N1 Co N3 C5 67.5(3) . . . . no
N1 Co N3 C8 -165.6(3) . . . . no
N2 Co N3 C5 -24.2(3) . . . . no
N2 Co N3 C8 102.8(3) . . . . no
N4 Co N3 C5 154.5(3) . . . . no
N4 Co N3 C8 -78.5(3) . . . . no
N6 Co N3 C5 -113.8(3) . . . . no
N6 Co N3 C8 13.2(3) . . . . no
N1 Co N4 C9 13.5(2) . . . . no
N1 Co N4 C13 -115.3(3) . . . . no
N3 Co N4 C9 -77.3(3) . . . . no
N3 Co N4 C13 153.9(3) . . . . no
N5 Co N4 C9 103.7(3) . . . . no
N5 Co N4 C13 -25.2(3) . . . . no
N6 Co N4 C9 -164.5(2) . . . . no
N6 Co N4 C13 66.7(3) . . . . no
N1 Co N5 C11 -77.7(3) . . . . no
N1 Co N5 C14 153.6(3) . . . . no
N2 Co N5 C11 13.9(3) . . . . no
N2 Co N5 C14 -114.8(3) . . . . no
N4 Co N5 C11 -164.7(3) . . . . no
N4 Co N5 C14 66.5(3) . . . . no
N6 Co N5 C11 103.5(3) . . . . no
N6 Co N5 C14 -25.3(3) . . . . no
N2 Co N6 C10 -80.0(3) . . . . no
N2 Co N6 C12 153.2(3) . . . . no
N3 Co N6 C10 12.5(3) . . . . no
N3 Co N6 C12 -114.3(3) . . . . no
N4 Co N6 C10 101.7(3) . . . . no
N4 Co N6 C12 -25.1(3) . . . . no
N5 Co N6 C10 -166.5(3) . . . . no
N5 Co N6 C12 66.7(3) . . . . no
O2 S1 C22 F2 -176.4(4) . . . . no
O2 S1 C22 F3 63.6(4) . . . . no
O3 S1 C22 F1 62.6(4) . . . . no
O3 S1 C22 F2 -56.7(4) . . . . no
O3 S1 C22 F3 -176.7(4) . . . . no
O1 S1 C22 F3 -57.2(4) . . . . no
O1 S1 C22 F1 -177.9(4) . . . . no
O1 S1 C22 F2 62.8(4) . . . . no
O2 S1 C22 F1 -57.1(4) . . . . no
O4 S2 C23 F4 62.9(5) . . . . no
O5 S2 C23 F6 -54.3(5) . . . . no
O6 S2 C23 F4 -56.7(5) . . . . no
O6 S2 C23 F5 -176.0(4) . . . . no
O4 S2 C23 F5 -56.4(4) . . . . no
O4 S2 C23 F6 -174.4(4) . . . . no
O5 S2 C23 F4 -177.0(4) . . . . no
O5 S2 C23 F5 63.8(4) . . . . no
O6 S2 C23 F6 66.0(5) . . . . no
O8 S3 C24 F7 175.1(4) . . . . no
O8 S3 C24 F9 53.9(5) . . . . no
O9 S3 C24 F7 55.9(5) . . . . no
O8 S3 C24 F8 -64.6(4) . . . . no
O9 S3 C24 F9 -65.3(5) . . . . no
O7 S3 C24 F8 56.1(5) . . . . no
O7 S3 C24 F9 174.6(5) . . . . no
O9 S3 C24 F8 176.2(4) . . . . no
O7 S3 C24 F7 -64.2(5) . . . . no
Co N1 C6 C9 -33.1(4) . . . . no
Co N1 C3 C1 -35.0(4) . . . . no
C6 N1 C3 C1 -159.9(4) . . . . no
C3 N1 C6 C9 93.9(4) . . . . no
Co N2 C7 C11 -36.3(4) . . . . no
C4 N2 C7 C11 90.3(4) . . . . no
Co N2 C4 C1 -37.1(4) . . . . no
C7 N2 C4 C1 -161.7(3) . . . . no
Co N3 C5 C1 -37.5(4) . . . . no
C8 N3 C5 C1 -162.1(3) . . . . no
Co N3 C8 C10 -36.3(4) . . . . no
C5 N3 C8 C10 89.9(4) . . . . no
C13 N4 C9 C6 91.5(4) . . . . no
Co N4 C13 C2 -37.3(4) . . . . no
Co N4 C9 C6 -35.7(4) . . . . no
C9 N4 C13 C2 -162.8(4) . . . . no
C14 N5 C11 C7 90.1(4) . . . . no
Co N5 C11 C7 -37.6(4) . . . . no
C11 N5 C14 C2 -162.7(3) . . . . no
Co N5 C14 C2 -36.9(4) . . . . no
Co N6 C12 C2 -37.9(4) . . . . no
C10 N6 C12 C2 -162.0(4) . . . . no
Co N6 C10 C8 -36.0(4) . . . . no
C12 N6 C10 C8 90.3(4) . . . . no
C16 N7 C1 C5 -55.6(5) . . . . no
C1 N7 C16 C17 149.0(4) . . . . no
C16 N7 C1 C4 66.2(5) . . . . no
C16 N7 C1 C3 -173.6(4) . . . . no
C20 N8 C19 C18 -2.6(9) . . . . no
C19 N8 C20 C21 2.9(9) . . . . no
C4 C1 C3 N1 -39.4(5) . . . . no
C3 C1 C4 N2 84.2(4) . . . . no
C5 C1 C3 N1 81.7(4) . . . . no
N7 C1 C4 N2 -156.7(3) . . . . no
N7 C1 C3 N1 -161.3(4) . . . . no
C4 C1 C5 N3 82.6(4) . . . . no
C5 C1 C4 N2 -36.3(4) . . . . no
N7 C1 C5 N3 -154.6(3) . . . . no
C3 C1 C5 N3 -37.8(4) . . . . no
C14 C2 C12 N6 -36.6(5) . . . . no
C15 C2 C12 N6 -157.0(4) . . . . no
C12 C2 C13 N4 -37.5(5) . . . . no
C13 C2 C12 N6 83.3(4) . . . . no
C13 C2 C14 N5 -37.4(4) . . . . no
C15 C2 C14 N5 -157.3(4) . . . . no
C15 C2 C13 N4 -157.3(4) . . . . no
C12 C2 C14 N5 82.1(4) . . . . no
C14 C2 C13 N4 83.0(4) . . . . no
N1 C6 C9 N4 45.1(4) . . . . no
N2 C7 C11 N5 48.2(4) . . . . no
N3 C8 C10 N6 47.1(4) . . . . no
N7 C16 C17 C21 9.1(7) . . . . no
N7 C16 C17 C18 -171.0(5) . . . . no
C16 C17 C21 C20 179.1(5) . . . . no
C18 C17 C21 C20 -0.8(8) . . . . no
C21 C17 C18 C19 1.0(9) . . . . no
C16 C17 C18 C19 -178.9(5) . . . . no
C17 C18 C19 N8 0.7(10) . . . . no
N8 C20 C21 C17 -1.3(9) . . . . no
